data_2239078
loop_
_publ_author_name
'Gatfaoui, Sofian'
'Rzaigui, Mohamed'
'Marouani, Houda'

_publ_section_title
;
 1,1,4,7,7-Pentamethyldiethylenetriammonium trinitrate
;
_journal_coeditor_code BH2492
_journal_issue 2
_journal_name_full 'Acta Crystallographica Section E'
_journal_page_first o198
_journal_paper_doi 10.1107/S1600536814001469
_journal_volume 70
_journal_year 2014
_chemical_formula_iupac 'C9 H26 N6 O9'
_chemical_formula_moiety 'C9 H26 N6 O9'
_chemical_formula_sum 'C9 H26 N6 O9'
_chemical_formula_weight 362.36
_chemical_name_common
;
1,1,4,7,7-Pentamethyldiethylenetriammonium trinitrate
;
_chemical_name_systematic
;
Bis[2-(dimethylazaniumyl)ethyl](methyl)azanium trinitrate
;
_space_group_IT_number 2
_symmetry_cell_setting triclinic
_symmetry_space_group_name_Hall '-P 1'
_symmetry_space_group_name_H-M 'P -1'
_atom_sites_solution_hydrogens geom
_atom_sites_solution_primary direct
_atom_sites_solution_secondary difmap
_audit_creation_method SHELXL97
_cell_angle_alpha 91.90(2)
_cell_angle_beta 90.60(2)
_cell_angle_gamma 102.45(3)
_cell_formula_units_Z 2
_cell_length_a 5.964(2)
_cell_length_b 7.0180(10)
_cell_length_c 21.688(2)
_cell_measurement_reflns_used 25
_cell_measurement_temperature 293
_cell_measurement_theta_max 11
_cell_measurement_theta_min 9
_cell_volume 885.8(3)
_computing_cell_refinement 'CAD-4 EXPRESS (Enraf--Nonius, 1994)'
_computing_data_collection 'CAD-4 EXPRESS (Enraf--Nonius, 1994)'
_computing_data_reduction 'XCAD4 (Harms & Wocadlo, 1995)'
_computing_molecular_graphics
;
ORTEP-3 for Windows (Farrugia, 2012)
and DIAMOND (Brandenburg & Putz, 2005)
;
_computing_publication_material 'WinGX publication routines (Farrugia, 2012)'
_computing_structure_refinement 'SHELXL97 (Sheldrick, 2008)'
_computing_structure_solution 'SHELXS97 (Sheldrick, 2008)'
_diffrn_ambient_temperature 293
_diffrn_measured_fraction_theta_full 0.999
_diffrn_measured_fraction_theta_max 0.999
_diffrn_measurement_device '\k-geometry diffractometer'
_diffrn_measurement_device_type 'Enraf--Nonius CAD4'
_diffrn_measurement_method 'non-profiled omega scans'
_diffrn_radiation_monochromator graphite
_diffrn_radiation_source 'fine-focus sealed tube'
_diffrn_radiation_type AgK\a
_diffrn_radiation_wavelength 0.56083
_diffrn_reflns_av_R_equivalents 0.0299
_diffrn_reflns_av_sigmaI/netI 0.0309
_diffrn_reflns_limit_h_max 7
_diffrn_reflns_limit_h_min -7
_diffrn_reflns_limit_k_max 8
_diffrn_reflns_limit_k_min -8
_diffrn_reflns_limit_l_max 25
_diffrn_reflns_limit_l_min -2
_diffrn_reflns_number 3582
_diffrn_reflns_theta_full 19.50
_diffrn_reflns_theta_max 19.50
_diffrn_reflns_theta_min 2.22
_diffrn_standards_decay_% 2
_diffrn_standards_interval_time 120
_diffrn_standards_number 2
_exptl_absorpt_coefficient_mu 0.072
_exptl_absorpt_correction_type none
_exptl_crystal_colour colourless
_exptl_crystal_density_diffrn 1.359
_exptl_crystal_density_method 'not measured'
_exptl_crystal_description prism
_exptl_crystal_F_000 388
_exptl_crystal_size_max 0.40
_exptl_crystal_size_mid 0.35
_exptl_crystal_size_min 0.30
_refine_diff_density_max 0.285
_refine_diff_density_min -0.238
_refine_ls_extinction_method none
_refine_ls_goodness_of_fit_ref 1.051
_refine_ls_hydrogen_treatment mixed
_refine_ls_matrix_type full
_refine_ls_number_constraints 0
_refine_ls_number_parameters 234
_refine_ls_number_reflns 3128
_refine_ls_number_restraints 0
_refine_ls_restrained_S_all 1.051
_refine_ls_R_factor_all 0.0982
_refine_ls_R_factor_gt 0.0626
_refine_ls_shift/su_max 0.000
_refine_ls_shift/su_mean 0.000
_refine_ls_structure_factor_coef Fsqd
_refine_ls_weighting_details 'calc w=1/[\s^2^(Fo^2^)+(0.0789P)^2^+0.6513P] where P=(Fo^2^+2Fc^2^)/3'
_refine_ls_weighting_scheme calc
_refine_ls_wR_factor_gt 0.1629
_refine_ls_wR_factor_ref 0.1837
_reflns_number_gt 2125
_reflns_number_total 3128
_reflns_threshold_expression I>2\s(I)
_cod_data_source_file bh2492sup1.cif
_cod_data_source_block I
_cod_database_code 2239078
_cod_database_fobs_code 2239078

loop_
_symmetry_equiv_pos_as_xyz
'x, y, z'
'-x, -y, -z'

loop_
_atom_site_type_symbol
_atom_site_label
_atom_site_fract_x
_atom_site_fract_y
_atom_site_fract_z
_atom_site_U_iso_or_equiv
_atom_site_adp_type
_atom_site_calc_flag
_atom_site_refinement_flags
_atom_site_occupancy
_atom_site_symmetry_multiplicity
N N1 0.4083(4) 0.2269(4) 0.40433(11) 0.0411(6) Uani d . 1 1
N N2 0.5838(4) 0.0897(3) 0.24407(10) 0.0344(5) Uani d . 1 1
N N3 0.3516(4) 0.2565(4) 0.09611(11) 0.0388(6) Uani d . 1 1
N N4 -0.0530(5) 0.8384(4) 0.08493(13) 0.0548(7) Uani d . 1 1
N N5 0.9855(5) 0.5138(4) 0.24709(13) 0.0519(7) Uani d . 1 1
N N6 0.0036(5) 0.8141(4) 0.41497(14) 0.0601(7) Uani d . 1 1
O O1 -0.0634(4) 0.9934(4) 0.11371(13) 0.0711(7) Uani d . 1 1
O O2 -0.2111(5) 0.6968(5) 0.08600(17) 0.1129(12) Uani d . 1 1
O O3 0.1225(5) 0.8341(4) 0.05677(15) 0.0926(10) Uani d . 1 1
O O4 0.7958(5) 0.5372(4) 0.26319(15) 0.0839(9) Uani d . 1 1
O O5 1.0059(4) 0.3412(3) 0.23999(13) 0.0675(7) Uani d . 1 1
O O6 1.1418(5) 0.6488(5) 0.23730(18) 0.1128(12) Uani d . 1 1
O O7 -0.0504(5) 0.9697(5) 0.40675(18) 0.1064(11) Uani d . 1 1
O O8 -0.1275(6) 0.6643(5) 0.4269(2) 0.1306(15) Uani d . 1 1
O O9 0.2109(4) 0.8175(4) 0.41010(15) 0.0816(8) Uani d . 1 1
C C1 0.5618(5) 0.1954(4) 0.35333(13) 0.0433(7) Uani d . 1 1
H H1A 0.6433 0.0955 0.3644 0.052 Uiso calc R 1 1
H H1B 0.6746 0.3152 0.3474 0.052 Uiso calc R 1 1
C C2 0.4284(4) 0.1337(4) 0.29386(13) 0.0411(7) Uani d . 1 1
H H2A 0.3090 0.0186 0.3003 0.049 Uiso calc R 1 1
H H2B 0.3553 0.2373 0.2812 0.049 Uiso calc R 1 1
C C3 0.4709(5) 0.0753(4) 0.18173(13) 0.0395(7) Uani d . 1 1
H H3A 0.3187 -0.0081 0.1834 0.047 Uiso calc R 1 1
H H3B 0.5593 0.0157 0.1524 0.047 Uiso calc R 1 1
C C4 0.4516(5) 0.2739(4) 0.15978(13) 0.0424(7) Uani d . 1 1
H H4A 0.3550 0.3304 0.1875 0.051 Uiso calc R 1 1
H H4B 0.6026 0.3600 0.1603 0.051 Uiso calc R 1 1
C C5 0.5362(6) 0.2467(5) 0.46408(14) 0.0561(8) Uani d . 1 1
H H5A 0.6040 0.1357 0.4688 0.084 Uiso calc R 1 1
H H5B 0.4326 0.2537 0.4972 0.084 Uiso calc R 1 1
H H5C 0.6548 0.3636 0.4649 0.084 Uiso calc R 1 1
C C6 0.3009(7) 0.3951(6) 0.39551(19) 0.0763(12) Uani d . 1 1
H H6A 0.4184 0.5104 0.3903 0.114 Uiso calc R 1 1
H H6B 0.2120 0.4134 0.4310 0.114 Uiso calc R 1 1
H H6C 0.2027 0.3708 0.3595 0.114 Uiso calc R 1 1
C C7 0.6704(5) -0.0917(4) 0.25532(15) 0.0485(8) Uani d . 1 1
H H7A 0.5432 -0.2019 0.2553 0.073 Uiso calc R 1 1
H H7B 0.7494 -0.0783 0.2945 0.073 Uiso calc R 1 1
H H7C 0.7740 -0.1109 0.2233 0.073 Uiso calc R 1 1
C C8 0.2505(6) 0.4277(5) 0.08285(16) 0.0559(8) Uani d . 1 1
H H8A 0.3696 0.5443 0.0843 0.084 Uiso calc R 1 1
H H8B 0.1376 0.4393 0.1131 0.084 Uiso calc R 1 1
H H8C 0.1794 0.4099 0.0426 0.084 Uiso calc R 1 1
C C9 0.5213(6) 0.2317(5) 0.04887(15) 0.0597(9) Uani d . 1 1
H H9A 0.6439 0.3457 0.0496 0.090 Uiso calc R 1 1
H H9B 0.4479 0.2142 0.0089 0.090 Uiso calc R 1 1
H H9C 0.5821 0.1193 0.0575 0.090 Uiso calc R 1 1
H H1 0.304(6) 0.114(5) 0.4038(14) 0.051(9) Uiso d . 1 1
H H2 0.701(5) 0.188(4) 0.2414(12) 0.036(8) Uiso d . 1 1
H H3 0.247(6) 0.148(5) 0.0925(14) 0.051(9) Uiso d . 1 1

loop_
_atom_site_aniso_label
_atom_site_aniso_U_11
_atom_site_aniso_U_22
_atom_site_aniso_U_33
_atom_site_aniso_U_12
_atom_site_aniso_U_13
_atom_site_aniso_U_23
N1 0.0408(13) 0.0376(13) 0.0435(14) 0.0050(11) 0.0083(11) -0.0007(10)
N2 0.0270(11) 0.0358(13) 0.0420(13) 0.0093(10) 0.0055(10) 0.0069(10)
N3 0.0332(12) 0.0402(14) 0.0420(14) 0.0044(10) 0.0009(10) 0.0080(10)
N4 0.0470(16) 0.0527(17) 0.0597(17) -0.0003(13) -0.0091(14) 0.0049(13)
N5 0.0464(16) 0.0452(16) 0.0606(17) 0.0017(13) -0.0009(13) 0.0042(12)
N6 0.0506(17) 0.0542(18) 0.073(2) 0.0052(14) 0.0031(14) 0.0033(14)
O1 0.0511(14) 0.0646(16) 0.097(2) 0.0111(12) 0.0169(13) -0.0059(14)
O2 0.088(2) 0.092(2) 0.129(3) -0.0453(18) -0.0175(19) 0.0045(19)
O3 0.083(2) 0.087(2) 0.110(2) 0.0251(16) 0.0385(18) -0.0092(17)
O4 0.0724(18) 0.0576(16) 0.131(2) 0.0310(13) 0.0247(17) 0.0134(15)
O5 0.0396(12) 0.0509(14) 0.114(2) 0.0139(10) 0.0117(12) 0.0000(13)
O6 0.084(2) 0.074(2) 0.158(3) -0.0324(17) 0.019(2) 0.003(2)
O7 0.083(2) 0.082(2) 0.166(3) 0.0474(17) -0.029(2) -0.004(2)
O8 0.099(2) 0.079(2) 0.192(4) -0.0311(19) 0.061(3) 0.003(2)
O9 0.0541(16) 0.0658(17) 0.127(2) 0.0163(12) 0.0059(15) 0.0145(16)
C1 0.0335(14) 0.0544(18) 0.0443(17) 0.0141(13) 0.0033(12) 0.0036(13)
C2 0.0303(14) 0.0530(17) 0.0434(16) 0.0157(12) 0.0070(12) 0.0056(13)
C3 0.0363(14) 0.0413(16) 0.0421(16) 0.0109(12) 0.0004(12) 0.0031(12)
C4 0.0443(16) 0.0460(16) 0.0398(16) 0.0161(13) 0.0021(13) 0.0025(12)
C5 0.072(2) 0.0535(19) 0.0418(18) 0.0111(16) 0.0008(16) 0.0014(14)
C6 0.078(3) 0.086(3) 0.078(3) 0.052(2) -0.011(2) -0.019(2)
C7 0.0501(17) 0.0454(17) 0.0566(19) 0.0240(14) 0.0011(14) 0.0076(14)
C8 0.0538(19) 0.062(2) 0.059(2) 0.0257(16) 0.0027(16) 0.0186(16)
C9 0.067(2) 0.070(2) 0.0472(19) 0.0258(18) 0.0158(16) 0.0065(16)

loop_
_atom_type_symbol
_atom_type_description
_atom_type_scat_dispersion_real
_atom_type_scat_dispersion_imag
_atom_type_scat_source
C C 0.0015 0.0009 'International Tables Vol C Tables 4.2.6.8 and 6.1.1.4'
H H 0.0000 0.0000 'International Tables Vol C Tables 4.2.6.8 and 6.1.1.4'
N N 0.0030 0.0019 'International Tables Vol C Tables 4.2.6.8 and 6.1.1.4'
O O 0.0056 0.0036 'International Tables Vol C Tables 4.2.6.8 and 6.1.1.4'

loop_
_geom_angle_atom_site_label_1
_geom_angle_atom_site_label_2
_geom_angle_atom_site_label_3
_geom_angle
C6 N1 C5 111.1(3)
C6 N1 C1 113.2(3)
C5 N1 C1 109.8(2)
C6 N1 H1 112(2)
C5 N1 H1 108(2)
C1 N1 H1 102(2)
C3 N2 C2 111.8(2)
C3 N2 C7 110.1(2)
C2 N2 C7 112.4(2)
C3 N2 H2 103.5(18)
C2 N2 H2 109.4(18)
C7 N2 H2 109.2(18)
C9 N3 C4 112.2(2)
C9 N3 C8 110.5(2)
C4 N3 C8 110.9(2)
C9 N3 H3 104(2)
C4 N3 H3 109(2)
C8 N3 H3 111(2)
O2 N4 O3 121.6(3)
O2 N4 O1 120.7(3)
O3 N4 O1 117.7(3)
O6 N5 O4 122.3(3)
O6 N5 O5 121.5(3)
O4 N5 O5 116.2(3)
O8 N6 O7 125.1(4)
O8 N6 O9 119.9(3)
O7 N6 O9 114.9(3)
N1 C1 C2 111.4(2)
N1 C1 H1A 109.3
C2 C1 H1A 109.3
N1 C1 H1B 109.3
C2 C1 H1B 109.3
H1A C1 H1B 108.0
N2 C2 C1 110.6(2)
N2 C2 H2A 109.5
C1 C2 H2A 109.5
N2 C2 H2B 109.5
C1 C2 H2B 109.5
H2A C2 H2B 108.1
N2 C3 C4 111.7(2)
N2 C3 H3A 109.3
C4 C3 H3A 109.3
N2 C3 H3B 109.3
C4 C3 H3B 109.3
H3A C3 H3B 107.9
N3 C4 C3 110.5(2)
N3 C4 H4A 109.6
C3 C4 H4A 109.6
N3 C4 H4B 109.6
C3 C4 H4B 109.6
H4A C4 H4B 108.1
N1 C5 H5A 109.5
N1 C5 H5B 109.5
H5A C5 H5B 109.5
N1 C5 H5C 109.5
H5A C5 H5C 109.5
H5B C5 H5C 109.5
N1 C6 H6A 109.5
N1 C6 H6B 109.5
H6A C6 H6B 109.5
N1 C6 H6C 109.5
H6A C6 H6C 109.5
H6B C6 H6C 109.5
N2 C7 H7A 109.5
N2 C7 H7B 109.5
H7A C7 H7B 109.5
N2 C7 H7C 109.5
H7A C7 H7C 109.5
H7B C7 H7C 109.5
N3 C8 H8A 109.5
N3 C8 H8B 109.5
H8A C8 H8B 109.5
N3 C8 H8C 109.5
H8A C8 H8C 109.5
H8B C8 H8C 109.5
N3 C9 H9A 109.5
N3 C9 H9B 109.5
H9A C9 H9B 109.5
N3 C9 H9C 109.5
H9A C9 H9C 109.5
H9B C9 H9C 109.5

loop_
_geom_bond_atom_site_label_1
_geom_bond_atom_site_label_2
_geom_bond_distance
N1 C6 1.475(4)
N1 C5 1.484(4)
N1 C1 1.484(3)
N1 H1 0.90(3)
N2 C3 1.495(3)
N2 C2 1.498(3)
N2 C7 1.499(3)
N2 H2 0.87(3)
N3 C9 1.479(4)
N3 C4 1.489(4)
N3 C8 1.491(4)
N3 H3 0.87(3)
N4 O2 1.214(4)
N4 O3 1.223(4)
N4 O1 1.249(4)
N5 O6 1.204(3)
N5 O4 1.230(3)
N5 O5 1.248(3)
N6 O8 1.205(4)
N6 O7 1.221(4)
N6 O9 1.237(4)
C1 C2 1.509(4)
C1 H1A 0.9700
C1 H1B 0.9700
C2 H2A 0.9700
C2 H2B 0.9700
C3 C4 1.515(4)
C3 H3A 0.9700
C3 H3B 0.9700
C4 H4A 0.9700
C4 H4B 0.9700
C5 H5A 0.9600
C5 H5B 0.9600
C5 H5C 0.9600
C6 H6A 0.9600
C6 H6B 0.9600
C6 H6C 0.9600
C7 H7A 0.9600
C7 H7B 0.9600
C7 H7C 0.9600
C8 H8A 0.9600
C8 H8B 0.9600
C8 H8C 0.9600
C9 H9A 0.9600
C9 H9B 0.9600
C9 H9C 0.9600

loop_
_geom_hbond_atom_site_label_D
_geom_hbond_atom_site_label_H
_geom_hbond_atom_site_label_A
_geom_hbond_site_symmetry_A
_geom_hbond_distance_DH
_geom_hbond_distance_HA
_geom_hbond_distance_DA
_geom_hbond_angle_DHA
_geom_hbond_publ_flag
N1 H1 O9 1_545 0.90(3) 2.04(3) 2.868(4) 153(3) y
N1 H1 O7 1_545 0.90(3) 2.14(3) 2.937(4) 147(3) y
N2 H2 O5 . 0.87(3) 1.90(3) 2.749(3) 162(3) y
N2 H2 O4 . 0.87(3) 2.42(3) 3.134(4) 139(2) y
N3 H3 O1 1_545 0.87(3) 2.00(3) 2.789(4) 149(3) y
N3 H3 O3 1_545 0.87(3) 2.28(3) 3.073(4) 152(3) y
C1 H1A O7 1_645 0.97 2.38 3.293(4) 156.2 y
C1 H1B O4 . 0.97 2.45 3.232(4) 137.2 y
C2 H2B O5 1_455 0.97 2.52 3.386(4) 149.2 y
C3 H3B O1 1_645 0.97 2.44 3.308(4) 148.0 y
C4 H4A O5 1_455 0.97 2.40 3.301(4) 154.9 y
C5 H5C O8 1_655 0.96 2.40 3.305(5) 156.2 y
C7 H7A O6 1_445 0.96 2.42 3.295(4) 151.6 y
C8 H8A O2 1_655 0.96 2.50 3.355(5) 148.5 y
C9 H9A O2 1_655 0.96 2.53 3.377(5) 147.7 y
